data_2242413
loop_
_publ_author_name
'Lampl, Martin'
'Laus, Gerhard'
'Kahlenberg, Volker'
'Wurst, Klaus'
'Huppertz, Hubert'
'Schottenberger, Herwig'

_publ_section_title
;
 Synthesis and crystal structures of 2-bromo-1,3-dimethylimidazolium
 iodides
;
_journal_coeditor_code HB7718
_journal_issue 4
_journal_name_full 'Acta Crystallographica Section E'
_journal_page_first 497
_journal_page_last 501
_journal_paper_doi 10.1107/S2056989018003390
_journal_volume 74
_journal_year 2018
_chemical_formula_iupac 'C5 H8 Br N2 +, I -, 1/3 C H Cl3'
_chemical_formula_moiety 'C5 H8 Br N2 +, I -, 0.33333(C H Cl3)'
_chemical_formula_sum 'C5.33333 H8.33333 Br Cl I N2'
_chemical_formula_weight 342.73
_chemical_name_systematic
;
2-Bromo-1,3-dimethylimidazolium iodide chloroform 0.33-solvate
;
_space_group_crystal_system monoclinic
_space_group_IT_number 8
_space_group_name_Hall 'C -2y'
_space_group_name_H-M_alt 'C 1 m 1'
_symmetry_space_group_name_Hall 'C -2y'
_symmetry_space_group_name_H-M 'C 1 m 1'
_atom_sites_solution_hydrogens geom
_audit_creation_method SHELXL-2017/1
_cell_angle_alpha 90
_cell_angle_beta 128.314(16)
_cell_angle_gamma 90
_cell_formula_units_Z 6
_cell_length_a 13.9135(14)
_cell_length_b 21.9492(10)
_cell_length_c 6.4529(6)
_cell_measurement_reflns_used 3263
_cell_measurement_temperature 173(2)
_cell_measurement_theta_max 28.37
_cell_measurement_theta_min 3.343
_cell_volume 1546.2(4)
_computing_cell_refinement
;
CrysAlis PRO (Oxford Diffraction, 2014)
;
_computing_data_collection
;
CrysAlis PRO (Oxford Diffraction, 2014)
;
_computing_data_reduction
;
CrysAlis PRO (Oxford Diffraction, 2014)
;
_computing_molecular_graphics
;
ORTEP-3 for Windows (Farrugia, 2012)
;
_computing_publication_material
;
Mercury (Macrae <i>et al.</i>,  2008)
;
_computing_structure_refinement
;
SHELXL2017 (Sheldrick, 2015)
;
_computing_structure_solution
;
SIR2002 (Burla <i>et al.</i>,  2003)
;
_diffrn_ambient_temperature 173(2)
_diffrn_measured_fraction_theta_full 0.998
_diffrn_measured_fraction_theta_max 0.998
_diffrn_measurement_device_type 'Gemini-R Ultra'
_diffrn_measurement_method '\w scans'
_diffrn_radiation_type MoK\a
_diffrn_radiation_wavelength 0.71073
_diffrn_reflns_av_R_equivalents 0.0264
_diffrn_reflns_limit_h_max 13
_diffrn_reflns_limit_h_min -16
_diffrn_reflns_limit_k_max 26
_diffrn_reflns_limit_k_min -22
_diffrn_reflns_limit_l_max 7
_diffrn_reflns_limit_l_min -7
_diffrn_reflns_number 4904
_diffrn_reflns_theta_full 25.242
_diffrn_reflns_theta_max 25.343
_diffrn_reflns_theta_min 3.350
_diffrn_standards_decay_% 0.0(2)
_diffrn_standards_interval_count 0
_diffrn_standards_number 0
_exptl_absorpt_coefficient_mu 7.184
_exptl_absorpt_correction_T_max 1
_exptl_absorpt_correction_T_min 0.42704
_exptl_absorpt_correction_type multi-scan
_exptl_absorpt_process_details
;
(CrysAlis PRO; Oxford Diffraction, 2014)
;
_exptl_crystal_colour colourless
_exptl_crystal_density_diffrn 2.208
_exptl_crystal_density_method 'not measured'
_exptl_crystal_description prismatic
_exptl_crystal_F_000 956
_exptl_crystal_size_max 0.260
_exptl_crystal_size_mid 0.140
_exptl_crystal_size_min 0.060
_refine_diff_density_max 0.407
_refine_diff_density_min -0.435
_refine_ls_abs_structure_details
;
Flack <i>x</i> determined using 961 quotients
[(<i>I</i>^+^)-(<i>I</i>^-^)]/[(<i>I</i>^+^)+(<i>I</i>^-^)]
(Parsons <i>et al.</i>, 2013)
;
_refine_ls_abs_structure_Flack 0.038(8)
_refine_ls_extinction_method none
_refine_ls_goodness_of_fit_ref 0.953
_refine_ls_hydrogen_treatment constr
_refine_ls_matrix_type full
_refine_ls_number_parameters 151
_refine_ls_number_reflns 2522
_refine_ls_number_restraints 2
_refine_ls_restrained_S_all 0.953
_refine_ls_R_factor_all 0.0224
_refine_ls_R_factor_gt 0.0183
_refine_ls_shift/su_max 0.000
_refine_ls_shift/su_mean 0.000
_refine_ls_structure_factor_coef Fsqd
_refine_ls_weighting_details 'w=1/[\s^2^(Fo^2^)+(0.0049P)^2^] where P=(Fo^2^+2Fc^2^)/3'
_refine_ls_weighting_scheme calc
_refine_ls_wR_factor_gt 0.0341
_refine_ls_wR_factor_ref 0.0349
_reflns_number_gt 2426
_reflns_number_total 2522
_reflns_threshold_expression 'I > 2\s(I)'
_cod_data_source_file hb7718sup1.cif
_cod_data_source_block 1
_cod_depositor_comments
;

2019-09-25
Z value and formula fixed to values more according to usual
chemical conventions.                 miguel
;
_cod_original_formula_sum 'C16 H25 Br3 Cl3 I3 N6'
_cod_original_formula_weight 1028.20
_cod_original_formula_moiety '3(C5 H8 Br N2 +), 3(I -), C H Cl3'
_cod_original_formula_iupac '3C5 H8 Br N2 +, 3I -, C H Cl3'
_cod_original_formula_units_Z 2
_cod_original_cell_volume 1546.2(3)
_cod_database_code 2242413
_shelx_space_group_comment
;
The symmetry employed for this shelxl refinement is uniquely defined
by the following loop, which should always be used as a source of
symmetry information in preference to the above space-group names.
They are only intended as comments.
;
_shelx_estimated_absorpt_t_min 0.257
_shelx_estimated_absorpt_t_max 0.672

loop_
_space_group_symop_operation_xyz
'x, y, z'
'x, -y, z'
'x+1/2, y+1/2, z'
'x+1/2, -y+1/2, z'

loop_
_atom_site_type_symbol
_atom_site_label
_atom_site_fract_x
_atom_site_fract_y
_atom_site_fract_z
_atom_site_U_iso_or_equiv
_atom_site_adp_type
_atom_site_calc_flag
_atom_site_occupancy
Br Br1 0.12194(6) 0.39565(3) -0.07927(14) 0.03269(15) Uani d 1
C C2 0.0731(6) 0.2987(3) 0.3714(13) 0.0354(15) Uani d 1
H H2 0.100922 0.279634 0.532098 0.042 Uiso calc 1
C C3 -0.0414(6) 0.2992(3) 0.1483(14) 0.0353(16) Uani d 1
H H3 -0.110268 0.280970 0.121251 0.042 Uiso calc 1
C C1 0.0731(5) 0.3488(2) 0.0790(11) 0.0246(14) Uani d 1
N N1 0.1435(4) 0.3305(2) 0.3284(9) 0.0284(11) Uani d 1
C C4 0.2778(6) 0.3372(3) 0.5169(14) 0.0405(17) Uani d 1
H H4A 0.313345 0.325857 0.430407 0.061 Uiso calc 1
H H4B 0.310751 0.310582 0.669397 0.061 Uiso calc 1
H H4C 0.298588 0.379637 0.576266 0.061 Uiso calc 1
N N2 -0.0420(4) 0.3308(2) -0.0364(10) 0.0283(12) Uani d 1
C C5 -0.1452(5) 0.3358(3) -0.3220(12) 0.0353(15) Uani d 1
H H5A -0.144701 0.376365 -0.385102 0.053 Uiso calc 1
H H5B -0.222661 0.329753 -0.351574 0.053 Uiso calc 1
H H5C -0.136654 0.304732 -0.418510 0.053 Uiso calc 1
I I1 0.62590(4) 0.29885(2) 0.94514(6) 0.02823(10) Uani d 1
I I2 0.21304(5) 0.500000 0.65285(9) 0.02890(13) Uani d 1
Br Br2 0.40367(7) 0.500000 0.46275(15) 0.0313(2) Uani d 1
C C8 0.4948(7) 0.6124(3) 0.2888(14) 0.0462(18) Uani d 1
H H8A 0.405961 0.618288 0.177487 0.069 Uiso calc 1
H H8B 0.529339 0.639748 0.230124 0.069 Uiso calc 1
H H8C 0.531481 0.621371 0.472955 0.069 Uiso calc 1
N N3 0.5211(4) 0.5494(2) 0.2675(9) 0.0315(12) Uani d 1
C C6 0.4874(7) 0.500000 0.3242(15) 0.0269(19) Uani d 1
C C7 0.5758(6) 0.5305(3) 0.1602(12) 0.0399(16) Uani d 1
H H7 0.607822 0.556086 0.097268 0.048 Uiso calc 1
C C9 0.8764(8) 0.500000 0.0794(19) 0.038(2) Uani d 1
H H9 0.962304 0.500000 0.247965 0.045 Uiso calc 1
Cl Cl1 0.8016(2) 0.43407(7) 0.0686(5) 0.0569(5) Uani d 1
Cl Cl2 0.8806(3) 0.500000 -0.1852(6) 0.0636(8) Uani d 1

loop_
_atom_site_aniso_label
_atom_site_aniso_U_11
_atom_site_aniso_U_22
_atom_site_aniso_U_33
_atom_site_aniso_U_12
_atom_site_aniso_U_13
_atom_site_aniso_U_23
Br1 0.0383(3) 0.0293(3) 0.0368(3) -0.0004(3) 0.0265(3) 0.0013(3)
C2 0.052(4) 0.032(3) 0.033(4) 0.001(3) 0.031(4) -0.001(3)
C3 0.046(4) 0.031(4) 0.050(4) 0.002(3) 0.040(4) 0.003(3)
C1 0.029(3) 0.019(3) 0.023(3) 0.003(3) 0.015(3) -0.003(3)
N1 0.032(3) 0.025(3) 0.026(3) 0.003(2) 0.017(2) -0.003(2)
C4 0.043(4) 0.032(3) 0.038(4) 0.006(3) 0.021(4) 0.002(3)
N2 0.028(3) 0.024(3) 0.035(3) 0.002(2) 0.021(2) -0.001(2)
C5 0.022(3) 0.033(3) 0.031(4) 0.003(3) 0.007(3) 0.005(3)
I1 0.03254(19) 0.02663(18) 0.0289(2) -0.00359(18) 0.02071(17) 0.00012(18)
I2 0.0286(3) 0.0344(3) 0.0280(3) 0.000 0.0196(3) 0.000
Br2 0.0373(5) 0.0385(5) 0.0292(5) 0.000 0.0262(4) 0.000
C8 0.059(5) 0.044(4) 0.052(5) -0.021(3) 0.043(4) -0.015(3)
N3 0.028(3) 0.045(3) 0.023(3) -0.011(2) 0.016(2) -0.005(2)
C6 0.021(4) 0.044(5) 0.018(4) 0.000 0.013(4) 0.000
C7 0.031(3) 0.064(4) 0.031(4) -0.008(3) 0.022(3) -0.004(3)
C9 0.034(5) 0.031(5) 0.053(6) 0.000 0.030(5) 0.000
Cl1 0.0748(12) 0.0285(7) 0.1059(15) 0.0015(10) 0.0751(12) 0.0040(11)
Cl2 0.102(2) 0.0363(14) 0.097(2) 0.000 0.084(2) 0.000

loop_
_atom_type_symbol
_atom_type_description
_atom_type_scat_dispersion_real
_atom_type_scat_dispersion_imag
_atom_type_scat_source
C C 0.0033 0.0016 'International Tables Vol C Tables 4.2.6.8 and 6.1.1.4'
H H 0.0000 0.0000 'International Tables Vol C Tables 4.2.6.8 and 6.1.1.4'
N N 0.0061 0.0033 'International Tables Vol C Tables 4.2.6.8 and 6.1.1.4'
Br Br -0.2901 2.4595 'International Tables Vol C Tables 4.2.6.8 and 6.1.1.4'
I I -0.4742 1.8119 'International Tables Vol C Tables 4.2.6.8 and 6.1.1.4'
Cl Cl 0.1484 0.1585 'International Tables Vol C Tables 4.2.6.8 and 6.1.1.4'

loop_
_geom_angle_atom_site_label_1
_geom_angle_atom_site_label_2
_geom_angle_atom_site_label_3
_geom_angle_site_symmetry_1
_geom_angle_site_symmetry_3
_geom_angle
C3 C2 N1 . . 107.7(6)
C3 C2 H2 . . 126.1
N1 C2 H2 . . 126.1
C2 C3 N2 . . 107.6(6)
C2 C3 H3 . . 126.2
N2 C3 H3 . . 126.2
N1 C1 N2 . . 108.3(5)
N1 C1 Br1 . . 126.2(4)
N2 C1 Br1 . . 125.3(4)
C1 N1 C2 . . 108.6(5)
C1 N1 C4 . . 125.2(5)
C2 N1 C4 . . 125.8(5)
N1 C4 H4A . . 109.5
N1 C4 H4B . . 109.5
H4A C4 H4B . . 109.5
N1 C4 H4C . . 109.5
H4A C4 H4C . . 109.5
H4B C4 H4C . . 109.5
C1 N2 C3 . . 107.7(5)
C1 N2 C5 . . 125.0(5)
C3 N2 C5 . . 126.6(5)
N2 C5 H5A . . 109.5
N2 C5 H5B . . 109.5
H5A C5 H5B . . 109.5
N2 C5 H5C . . 109.5
H5A C5 H5C . . 109.5
H5B C5 H5C . . 109.5
N3 C8 H8A . . 109.5
N3 C8 H8B . . 109.5
H8A C8 H8B . . 109.5
N3 C8 H8C . . 109.5
H8A C8 H8C . . 109.5
H8B C8 H8C . . 109.5
C6 N3 C7 . . 107.1(5)
C6 N3 C8 . . 126.8(5)
C7 N3 C8 . . 125.8(5)
N3 C6 N3 2_565 . 110.5(7)
N3 C6 Br2 2_565 . 124.8(4)
N3 C6 Br2 . . 124.8(4)
C7 C7 N3 2_565 . 107.6(4)
C7 C7 H7 2_565 . 126.2
N3 C7 H7 . . 126.2
Cl2 C9 Cl1 . 2_565 109.8(4)
Cl2 C9 Cl1 . . 109.8(4)
Cl1 C9 Cl1 2_565 . 110.8(5)
Cl2 C9 H9 . . 108.8
Cl1 C9 H9 2_565 . 108.8
Cl1 C9 H9 . . 108.8

loop_
_geom_bond_atom_site_label_1
_geom_bond_atom_site_label_2
_geom_bond_site_symmetry_2
_geom_bond_distance
Br1 C1 . 1.850(6)
C2 C3 . 1.329(9)
C2 N1 . 1.364(8)
C2 H2 . 0.9500
C3 N2 . 1.374(8)
C3 H3 . 0.9500
C1 N1 . 1.325(7)
C1 N2 . 1.340(7)
N1 C4 . 1.475(8)
C4 H4A . 0.9800
C4 H4B . 0.9800
C4 H4C . 0.9800
N2 C5 . 1.480(8)
C5 H5A . 0.9800
C5 H5B . 0.9800
C5 H5C . 0.9800
Br2 C6 . 1.857(8)
C8 N3 . 1.457(8)
C8 H8A . 0.9800
C8 H8B . 0.9800
C8 H8C . 0.9800
N3 C6 . 1.321(6)
N3 C7 . 1.372(7)
C7 C7 2_565 1.340(13)
C7 H7 . 0.9500
C9 Cl2 . 1.744(9)
C9 Cl1 2_565 1.759(5)
C9 Cl1 . 1.759(5)
C9 H9 . 1.0000

loop_
_geom_hbond_atom_site_label_D
_geom_hbond_atom_site_label_H
_geom_hbond_atom_site_label_A
_geom_hbond_site_symmetry_A
_geom_hbond_distance_DH
_geom_hbond_distance_HA
_geom_hbond_distance_DA
_geom_hbond_angle_DHA
_geom_hbond_publ_flag
C7 H7 Cl1 2_565 0.95 2.82 3.623(7) 142 y
C8 H8C I1 2_565 0.98 3.02 3.935(6) 156 y
C9 H9 I2 1_655 1.00 2.77 3.760(8) 169 y
C2 H2 I1 4_455 0.95 3.01 3.932(6) 165 y

loop_
_geom_torsion_atom_site_label_1
_geom_torsion_atom_site_label_2
_geom_torsion_atom_site_label_3
_geom_torsion_atom_site_label_4
_geom_torsion_site_symmetry_4
_geom_torsion
N1 C2 C3 N2 . 0.8(7)
N2 C1 N1 C2 . 1.8(6)
Br1 C1 N1 C2 . 178.1(4)
N2 C1 N1 C4 . 175.1(5)
Br1 C1 N1 C4 . -8.6(8)
C3 C2 N1 C1 . -1.6(7)
C3 C2 N1 C4 . -174.9(6)
N1 C1 N2 C3 . -1.3(6)
Br1 C1 N2 C3 . -177.6(4)
N1 C1 N2 C5 . -172.2(5)
Br1 C1 N2 C5 . 11.5(8)
C2 C3 N2 C1 . 0.3(7)
C2 C3 N2 C5 . 171.0(5)
C7 N3 C6 N3 2_565 2.1(8)
C8 N3 C6 N3 2_565 176.4(4)
C7 N3 C6 Br2 . -177.6(5)
C8 N3 C6 Br2 . -3.3(10)
C6 N3 C7 C7 2_565 -1.3(5)
C8 N3 C7 C7 2_565 -175.7(5)

_cod_database_fobs_code 2242413
